data_7151339
loop_
_publ_author_name
'Garc\'ia, Marcos D'
'Wilson, A. James'
'Emmerson, Daniel P. G.'
'Jenkins, Paul R.'
'Mahale, Sachin'
'Chaudhuri, Bhabatosh'

_publ_section_title
;
 Synthesis, crystal structure and biological activity of beta-carboline
 based selective CDK4-cyclin D1 inhibitors.
;
_journal_issue 24
_journal_name_full 'Organic &amp; biomolecular chemistry'
_journal_page_first 4478
_journal_page_last 4484
_journal_paper_doi 10.1039/b613861f
_journal_volume 4
_journal_year 2006
_chemical_formula_sum 'C18 H11 Br N2 O'
_chemical_formula_weight 351.20
_chemical_name_systematic
;
?
;
_space_group_IT_number 61
_symmetry_cell_setting orthorhombic
_symmetry_space_group_name_Hall '-P 2ac 2ab'
_symmetry_space_group_name_H-M 'P b c a'
_atom_sites_solution_hydrogens geom
_atom_sites_solution_primary direct
_atom_sites_solution_secondary difmap
_audit_creation_method SHELXL-97
_cell_angle_alpha 90.00
_cell_angle_beta 90.00
_cell_angle_gamma 90.00
_cell_formula_units_Z 8
_cell_length_a 7.5911(12)
_cell_length_b 14.524(2)
_cell_length_c 26.489(4)
_cell_measurement_reflns_used 761
_cell_measurement_temperature 150(2)
_cell_measurement_theta_max 20.686
_cell_measurement_theta_min 2.908
_cell_volume 2920.5(8)
_computing_cell_refinement 'Bruker SMART'
_computing_data_collection 'Bruker SMART'
_computing_data_reduction 'Bruker SHELXTL'
_computing_molecular_graphics 'Bruker SHELXTL'
_computing_publication_material 'Bruker SHELXTL'
_computing_structure_refinement 'SHELXL-97 (Sheldrick, 1997)'
_computing_structure_solution 'SHELXS-97 (Sheldrick, 1990)'
_diffrn_ambient_temperature 150(2)
_diffrn_measured_fraction_theta_full 1.000
_diffrn_measured_fraction_theta_max 1.000
_diffrn_measurement_device_type 'CCD area detector'
_diffrn_measurement_method 'phi and omega scans'
_diffrn_radiation_monochromator graphite
_diffrn_radiation_source 'fine-focus sealed tube'
_diffrn_radiation_type MoK\a
_diffrn_radiation_wavelength 0.71073
_diffrn_reflns_av_R_equivalents 0.0930
_diffrn_reflns_av_sigmaI/netI 0.0705
_diffrn_reflns_limit_h_max 9
_diffrn_reflns_limit_h_min -9
_diffrn_reflns_limit_k_max 17
_diffrn_reflns_limit_k_min -17
_diffrn_reflns_limit_l_max 31
_diffrn_reflns_limit_l_min -31
_diffrn_reflns_number 19679
_diffrn_reflns_theta_full 25.00
_diffrn_reflns_theta_max 25.00
_diffrn_reflns_theta_min 2.80
_exptl_absorpt_coefficient_mu 2.818
_exptl_absorpt_correction_T_max 0.928
_exptl_absorpt_correction_T_min 0.776
_exptl_absorpt_correction_type empirical
_exptl_absorpt_process_details
;
absorption correction based on 3617 reflections(SADABS);Rint 0.0690 before
correction and 0.0465 after.
;
_exptl_crystal_colour yellow
_exptl_crystal_density_diffrn 1.597
_exptl_crystal_density_method 'not measured'
_exptl_crystal_description block
_exptl_crystal_F_000 1408
_exptl_crystal_size_max 0.15
_exptl_crystal_size_mid 0.12
_exptl_crystal_size_min 0.08
_refine_diff_density_max 0.555
_refine_diff_density_min -0.254
_refine_diff_density_rms 0.068
_refine_ls_extinction_method none
_refine_ls_goodness_of_fit_ref 0.868
_refine_ls_hydrogen_treatment constr
_refine_ls_matrix_type full
_refine_ls_number_parameters 199
_refine_ls_number_reflns 2559
_refine_ls_number_restraints 0
_refine_ls_restrained_S_all 0.868
_refine_ls_R_factor_all 0.0829
_refine_ls_R_factor_gt 0.0408
_refine_ls_shift/su_max 0.001
_refine_ls_shift/su_mean 0.000
_refine_ls_structure_factor_coef Fsqd
_refine_ls_weighting_details 'calc w=1/[\s^2^(Fo^2^)+(0.0256P)^2^+0.0000P] where P=(Fo^2^+2Fc^2^)/3'
_refine_ls_weighting_scheme calc
_refine_ls_wR_factor_gt 0.0678
_refine_ls_wR_factor_ref 0.0776
_reflns_number_gt 1531
_reflns_number_total 2559
_reflns_threshold_expression >2sigma(I)
_cod_data_source_file b613861f.txt
_cod_data_source_block 05128a
_cod_depositor_comments
;
The following automatic conversions were performed:
'_symmetry_cell_setting' value 'Orthorhombic' changed to 'orthorhombic'
according to '/home/saulius/struct/CIF-dictionaries/cif_core.dic'
dictionary named 'cif_core.dic' version 2.4.1 from 2010-06-29.

Automatic conversion script
Id: cif_fix_enum 1527 2010-12-29 10:47:43Z saulius 

The following automatic conversions were performed:

'_refine_ls_hydrogen_treatment' value 'constrained' was replaced with
the value 'constr' as specified in the replacement file
'src/cod-tools/trunk/data/replacement-values/replacement_values.lst'.

Automatic conversion script
Id: cif_fix_values 5376 2017-05-30 11:51:03Z andrius 
;
_cod_original_sg_symbol_H-M Pbca
_cod_database_code 7151339

loop_
_symmetry_equiv_pos_as_xyz
'x, y, z'
'-x+1/2, -y, z+1/2'
'-x, y+1/2, -z+1/2'
'x+1/2, -y+1/2, -z'
'-x, -y, -z'
'x-1/2, y, -z-1/2'
'x, -y-1/2, z-1/2'
'-x-1/2, y-1/2, z'

loop_
_atom_site_label
_atom_site_type_symbol
_atom_site_fract_x
_atom_site_fract_y
_atom_site_fract_z
_atom_site_U_iso_or_equiv
_atom_site_adp_type
_atom_site_occupancy
_atom_site_symmetry_multiplicity
_atom_site_calc_flag
_atom_site_refinement_flags
_atom_site_disorder_assembly
_atom_site_disorder_group
Br1 Br 0.00880(6) 0.62434(3) 0.305976(15) 0.04193(15) Uani 1 1 d . . .
O1 O 0.0075(3) 0.47530(18) 0.43495(9) 0.0369(7) Uani 1 1 d . . .
N1 N 0.3654(4) 0.5199(2) 0.35377(12) 0.0297(8) Uani 1 1 d . . .
N2 N 0.2724(4) 0.5697(2) 0.48824(11) 0.0238(8) Uani 1 1 d . . .
H2A H 0.1688 0.5494 0.4981 0.029 Uiso 1 1 calc R . .
C1 C 0.2707(5) 0.5221(3) 0.39701(14) 0.0231(9) Uani 1 1 d . . .
C2 C 0.5269(5) 0.5574(3) 0.35380(15) 0.0360(11) Uani 1 1 d . . .
H2 H 0.5934 0.5548 0.3235 0.043 Uiso 1 1 calc R . .
C3 C 0.6026(5) 0.5996(3) 0.39527(15) 0.0308(10) Uani 1 1 d . . .
H3 H 0.7165 0.6263 0.3931 0.037 Uiso 1 1 calc R . .
C4 C 0.5094(5) 0.6020(2) 0.43964(14) 0.0251(9) Uani 1 1 d . . .
C5 C 0.5427(4) 0.6376(3) 0.48978(14) 0.0254(9) Uani 1 1 d . . .
C6 C 0.6800(5) 0.6863(3) 0.51180(16) 0.0362(11) Uani 1 1 d . . .
H6 H 0.7827 0.7015 0.4931 0.043 Uiso 1 1 calc R . .
C7 C 0.6629(6) 0.7119(3) 0.56141(17) 0.0401(12) Uani 1 1 d . . .
H7 H 0.7537 0.7471 0.5768 0.048 Uiso 1 1 calc R . .
C8 C 0.5156(6) 0.6875(3) 0.58968(15) 0.0392(11) Uani 1 1 d . . .
H8 H 0.5099 0.7048 0.6242 0.047 Uiso 1 1 calc R . .
C9 C 0.3783(5) 0.6391(3) 0.56883(14) 0.0305(10) Uani 1 1 d . . .
H9 H 0.2776 0.6226 0.5881 0.037 Uiso 1 1 calc R . .
C10 C 0.3933(5) 0.6153(2) 0.51830(14) 0.0255(9) Uani 1 1 d . . .
C11 C 0.3404(5) 0.5612(3) 0.44065(14) 0.0241(9) Uani 1 1 d . . .
C12 C 0.0950(5) 0.4811(3) 0.39639(15) 0.0272(10) Uani 1 1 d . . .
C13 C 0.0214(5) 0.4420(3) 0.34772(13) 0.0268(9) Uani 1 1 d . . .
C14 C -0.0244(5) 0.4952(3) 0.30607(14) 0.0303(9) Uani 1 1 d . . .
C15 C -0.1041(5) 0.4561(3) 0.26438(15) 0.0354(11) Uani 1 1 d . . .
H15 H -0.1377 0.4936 0.2366 0.042 Uiso 1 1 calc R . .
C16 C -0.1349(6) 0.3624(3) 0.26315(16) 0.0415(12) Uani 1 1 d . . .
H16 H -0.1882 0.3350 0.2344 0.050 Uiso 1 1 calc R . .
C17 C -0.0877(5) 0.3087(3) 0.30395(16) 0.0404(11) Uani 1 1 d . . .
H17 H -0.1080 0.2442 0.3032 0.048 Uiso 1 1 calc R . .
C18 C -0.0116(5) 0.3483(3) 0.34557(14) 0.0335(10) Uani 1 1 d . . .
H18 H 0.0191 0.3107 0.3735 0.040 Uiso 1 1 calc R . .

loop_
_atom_site_aniso_label
_atom_site_aniso_U_11
_atom_site_aniso_U_22
_atom_site_aniso_U_33
_atom_site_aniso_U_23
_atom_site_aniso_U_13
_atom_site_aniso_U_12
Br1 0.0462(3) 0.0371(2) 0.0425(3) 0.0069(2) 0.0026(3) 0.0036(3)
O1 0.0310(16) 0.0553(19) 0.0244(15) -0.0053(13) 0.0065(16) -0.0088(17)
N1 0.028(2) 0.036(2) 0.025(2) 0.0042(16) 0.0044(16) 0.0009(17)
N2 0.0206(17) 0.028(2) 0.0233(19) 0.0013(16) 0.0034(15) -0.0029(15)
C1 0.023(2) 0.024(2) 0.022(2) 0.0019(18) 0.0015(18) -0.0001(18)
C2 0.031(3) 0.045(3) 0.033(3) 0.006(2) 0.013(2) 0.003(2)
C3 0.024(2) 0.032(3) 0.036(3) 0.010(2) 0.002(2) -0.0046(19)
C4 0.025(2) 0.022(2) 0.029(2) 0.0072(16) 0.001(2) -0.001(2)
C5 0.022(2) 0.023(2) 0.031(2) 0.0078(19) -0.0031(18) -0.0003(18)
C6 0.034(3) 0.032(3) 0.042(3) 0.007(2) -0.006(2) -0.007(2)
C7 0.044(3) 0.029(3) 0.048(3) 0.003(2) -0.021(3) -0.011(2)
C8 0.055(3) 0.030(2) 0.033(2) 0.0011(19) -0.010(3) -0.003(3)
C9 0.033(2) 0.029(3) 0.030(3) -0.003(2) -0.0026(19) 0.002(2)
C10 0.030(2) 0.018(2) 0.028(2) -0.0025(19) -0.0056(19) -0.0009(19)
C11 0.026(2) 0.022(2) 0.024(2) 0.0031(19) 0.0026(19) 0.0027(19)
C12 0.031(2) 0.027(2) 0.024(2) -0.0006(19) 0.002(2) 0.001(2)
C13 0.021(2) 0.038(2) 0.021(2) -0.0027(18) 0.003(2) -0.002(2)
C14 0.028(2) 0.034(2) 0.029(2) 0.000(2) 0.006(2) -0.001(2)
C15 0.026(2) 0.059(3) 0.021(2) 0.004(2) 0.001(2) 0.005(2)
C16 0.038(3) 0.057(4) 0.030(3) -0.014(3) -0.004(2) -0.008(3)
C17 0.045(3) 0.037(3) 0.039(3) -0.004(2) 0.001(2) -0.003(2)
C18 0.036(2) 0.036(2) 0.028(2) 0.0000(18) -0.004(2) 0.000(2)

loop_
_atom_type_symbol
_atom_type_description
_atom_type_scat_dispersion_real
_atom_type_scat_dispersion_imag
_atom_type_scat_source
C C 0.0033 0.0016 'International Tables Vol C Tables 4.2.6.8 and 6.1.1.4'
H H 0.0000 0.0000 'International Tables Vol C Tables 4.2.6.8 and 6.1.1.4'
N N 0.0061 0.0033 'International Tables Vol C Tables 4.2.6.8 and 6.1.1.4'
O O 0.0106 0.0060 'International Tables Vol C Tables 4.2.6.8 and 6.1.1.4'
Br Br -0.2901 2.4595 'International Tables Vol C Tables 4.2.6.8 and 6.1.1.4'

loop_
_geom_angle_atom_site_label_1
_geom_angle_atom_site_label_2
_geom_angle_atom_site_label_3
_geom_angle
_geom_angle_site_symmetry_1
_geom_angle_site_symmetry_3
_geom_angle_publ_flag
C2 N1 C1 118.4(3) . . ?
C11 N2 C10 108.8(3) . . ?
C11 N2 H2A 125.6 . . ?
C10 N2 H2A 125.6 . . ?
N1 C1 C11 120.7(3) . . ?
N1 C1 C12 117.8(4) . . ?
C11 C1 C12 121.5(4) . . ?
N1 C2 C3 124.1(4) . . ?
N1 C2 H2 118.0 . . ?
C3 C2 H2 118.0 . . ?
C4 C3 C2 118.6(4) . . ?
C4 C3 H3 120.7 . . ?
C2 C3 H3 120.7 . . ?
C3 C4 C11 118.2(4) . . ?
C3 C4 C5 134.9(4) . . ?
C11 C4 C5 106.9(3) . . ?
C6 C5 C10 119.9(4) . . ?
C6 C5 C4 134.3(4) . . ?
C10 C5 C4 105.7(3) . . ?
C7 C6 C5 118.0(4) . . ?
C7 C6 H6 121.0 . . ?
C5 C6 H6 121.0 . . ?
C6 C7 C8 121.5(4) . . ?
C6 C7 H7 119.2 . . ?
C8 C7 H7 119.2 . . ?
C9 C8 C7 121.6(4) . . ?
C9 C8 H8 119.2 . . ?
C7 C8 H8 119.2 . . ?
C8 C9 C10 116.9(4) . . ?
C8 C9 H9 121.5 . . ?
C10 C9 H9 121.5 . . ?
N2 C10 C9 128.3(4) . . ?
N2 C10 C5 109.7(3) . . ?
C9 C10 C5 122.0(4) . . ?
N2 C11 C1 131.2(3) . . ?
N2 C11 C4 108.8(3) . . ?
C1 C11 C4 120.0(3) . . ?
O1 C12 C1 121.0(4) . . ?
O1 C12 C13 119.0(3) . . ?
C1 C12 C13 119.9(4) . . ?
C18 C13 C14 117.9(3) . . ?
C18 C13 C12 118.0(3) . . ?
C14 C13 C12 124.0(4) . . ?
C15 C14 C13 121.1(4) . . ?
C15 C14 Br1 117.7(3) . . ?
C13 C14 Br1 121.2(3) . . ?
C14 C15 C16 119.8(4) . . ?
C14 C15 H15 120.1 . . ?
C16 C15 H15 120.1 . . ?
C17 C16 C15 119.6(4) . . ?
C17 C16 H16 120.2 . . ?
C15 C16 H16 120.2 . . ?
C18 C17 C16 120.2(4) . . ?
C18 C17 H17 119.9 . . ?
C16 C17 H17 119.9 . . ?
C17 C18 C13 121.4(4) . . ?
C17 C18 H18 119.3 . . ?
C13 C18 H18 119.3 . . ?

loop_
_geom_bond_atom_site_label_1
_geom_bond_atom_site_label_2
_geom_bond_distance
_geom_bond_site_symmetry_2
_geom_bond_publ_flag
Br1 C14 1.893(4) . ?
O1 C12 1.221(4) . ?
N1 C2 1.341(5) . ?
N1 C1 1.353(4) . ?
N2 C11 1.368(4) . ?
N2 C10 1.384(4) . ?
N2 H2A 0.8800 . ?
C1 C11 1.393(5) . ?
C1 C12 1.461(5) . ?
C2 C3 1.383(5) . ?
C2 H2 0.9500 . ?
C3 C4 1.372(5) . ?
C3 H3 0.9500 . ?
C4 C11 1.413(5) . ?
C4 C5 1.448(5) . ?
C5 C6 1.388(5) . ?
C5 C10 1.400(5) . ?
C6 C7 1.372(5) . ?
C6 H6 0.9500 . ?
C7 C8 1.392(5) . ?
C7 H7 0.9500 . ?
C8 C9 1.374(5) . ?
C8 H8 0.9500 . ?
C9 C10 1.387(5) . ?
C9 H9 0.9500 . ?
C12 C13 1.515(5) . ?
C13 C18 1.385(5) . ?
C13 C14 1.391(5) . ?
C14 C15 1.381(5) . ?
C15 C16 1.381(5) . ?
C15 H15 0.9500 . ?
C16 C17 1.380(5) . ?
C16 H16 0.9500 . ?
C17 C18 1.371(5) . ?
C17 H17 0.9500 . ?
C18 H18 0.9500 . ?

loop_
_geom_hbond_atom_site_label_D
_geom_hbond_atom_site_label_H
_geom_hbond_atom_site_label_A
_geom_hbond_distance_DH
_geom_hbond_distance_HA
_geom_hbond_distance_DA
_geom_hbond_angle_DHA
_geom_hbond_site_symmetry_A
N2 H2A O1 0.88 2.34 2.813(4) 114.2 .
N2 H2A O1 0.88 2.25 3.013(4) 145.0 5_566

loop_
_geom_torsion_atom_site_label_1
_geom_torsion_atom_site_label_2
_geom_torsion_atom_site_label_3
_geom_torsion_atom_site_label_4
_geom_torsion
_geom_torsion_site_symmetry_1
_geom_torsion_site_symmetry_2
_geom_torsion_site_symmetry_3
_geom_torsion_site_symmetry_4
_geom_torsion_publ_flag
C2 N1 C1 C11 -0.9(6) . . . . ?
C2 N1 C1 C12 179.9(4) . . . . ?
C1 N1 C2 C3 -0.9(6) . . . . ?
N1 C2 C3 C4 1.4(6) . . . . ?
C2 C3 C4 C11 0.0(5) . . . . ?
C2 C3 C4 C5 179.1(4) . . . . ?
C3 C4 C5 C6 3.0(8) . . . . ?
C11 C4 C5 C6 -177.8(4) . . . . ?
C3 C4 C5 C10 -178.6(4) . . . . ?
C11 C4 C5 C10 0.7(4) . . . . ?
C10 C5 C6 C7 -0.6(6) . . . . ?
C4 C5 C6 C7 177.7(4) . . . . ?
C5 C6 C7 C8 2.1(6) . . . . ?
C6 C7 C8 C9 -2.0(6) . . . . ?
C7 C8 C9 C10 0.2(6) . . . . ?
C11 N2 C10 C9 179.5(4) . . . . ?
C11 N2 C10 C5 0.3(4) . . . . ?
C8 C9 C10 N2 -177.8(4) . . . . ?
C8 C9 C10 C5 1.4(6) . . . . ?
C6 C5 C10 N2 178.1(3) . . . . ?
C4 C5 C10 N2 -0.6(4) . . . . ?
C6 C5 C10 C9 -1.2(6) . . . . ?
C4 C5 C10 C9 -179.9(3) . . . . ?
C10 N2 C11 C1 -179.2(4) . . . . ?
C10 N2 C11 C4 0.1(4) . . . . ?
N1 C1 C11 N2 -178.5(4) . . . . ?
C12 C1 C11 N2 0.6(6) . . . . ?
N1 C1 C11 C4 2.2(6) . . . . ?
C12 C1 C11 C4 -178.7(3) . . . . ?
C3 C4 C11 N2 178.9(3) . . . . ?
C5 C4 C11 N2 -0.5(4) . . . . ?
C3 C4 C11 C1 -1.7(5) . . . . ?
C5 C4 C11 C1 178.9(3) . . . . ?
N1 C1 C12 O1 175.0(4) . . . . ?
C11 C1 C12 O1 -4.1(6) . . . . ?
N1 C1 C12 C13 -2.9(5) . . . . ?
C11 C1 C12 C13 178.0(4) . . . . ?
O1 C12 C13 C18 -62.2(5) . . . . ?
C1 C12 C13 C18 115.7(4) . . . . ?
O1 C12 C13 C14 114.0(5) . . . . ?
C1 C12 C13 C14 -68.1(5) . . . . ?
C18 C13 C14 C15 1.5(6) . . . . ?
C12 C13 C14 C15 -174.7(4) . . . . ?
C18 C13 C14 Br1 178.1(3) . . . . ?
C12 C13 C14 Br1 1.9(5) . . . . ?
C13 C14 C15 C16 -1.8(6) . . . . ?
Br1 C14 C15 C16 -178.5(3) . . . . ?
C14 C15 C16 C17 0.9(6) . . . . ?
C15 C16 C17 C18 0.3(6) . . . . ?
C16 C17 C18 C13 -0.6(6) . . . . ?
C14 C13 C18 C17 -0.3(6) . . . . ?
C12 C13 C18 C17 176.2(4) . . . . ?

loop_
_cod_related_entry_id
_cod_related_entry_database
_cod_related_entry_code
1 ChemSpider 9047116
